data_7054062
loop_
_publ_author_name
'Ozaki, Noriaki'
'Tokoro, Hiroko'
'Miyamoto, Yasuto'
'Ohkoshi, Shin-ichi'

_publ_section_title
;
 Humidity dependency of the thermal phase transition of a cyano bridged
 Co--W bimetal assembly
;
_journal_issue 5
_journal_name_full 'New Journal of Chemistry'
_journal_page_first 1950
_journal_paper_doi 10.1039/c3nj01656k
_journal_volume 38
_journal_year 2014
_chemical_formula_sum 'C36 Co3 N22 O6 W2'
_chemical_formula_weight 1381
_chemical_name_common CoW4mepyprm
_space_group_IT_number 2
_symmetry_cell_setting triclinic
_symmetry_Int_Tables_number 2
_symmetry_space_group_name_Hall '-P 1'
_symmetry_space_group_name_H-M 'P -1'
_cell_angle_alpha 91.37(4)
_cell_angle_beta 98.31(4)
_cell_angle_gamma 90.64(2)
_cell_formula_units_Z 2
_cell_length_a 7.603(4)
_cell_length_b 14.991(6)
_cell_length_c 20.824(10)
_cell_measurement_temperature 293
_cell_volume 2347.6(19)
_diffrn_ambient_temperature 293
_diffrn_detector 'scintillation counter'
_diffrn_measurement_device_type 'Rigaku RINT2100'
_diffrn_radiation_type 'Cu K\a'
_diffrn_radiation_wavelength 1.54059
_diffrn_source 'Sealed tube'
_diffrn_source_target Cu
_exptl_crystal_density_diffrn 1.954
_pd_calc_method 'Rietveld Refinement'
_pd_char_colour red
_pd_meas_2theta_range_inc 0.040
_pd_meas_2theta_range_max 60.000
_pd_meas_2theta_range_min 5.000
_pd_meas_number_of_points 2751
_pd_meas_scan_method step
_pd_phase_name CoW4mepyprm
_pd_proc_ls_prof_R_factor 0.088
_pd_proc_ls_prof_wR_factor 0.11
_refine_ls_number_parameters 232
_cod_data_source_file c3nj01656k2.cif
_cod_data_source_block RIETAN_phase_1
_cod_original_cell_volume 2347(10)
_cod_original_formula_sum 'C36 Co3 N22 O6 W2 '
_cod_database_code 7054062

loop_
_symmetry_equiv_pos_site_id
_symmetry_equiv_pos_as_xyz
1 x,y,z
2 -x,-y,-z

loop_
_atom_site_label
_atom_site_occupancy
_atom_site_fract_x
_atom_site_fract_y
_atom_site_fract_z
_atom_site_thermal_displace_type
_atom_site_U_iso_or_equiv
_atom_site_type_symbol
Co1 1.0 0.55623 0.90073 0.72806 Biso 3.000 Co
Co2 1.0 0.52064 0.41519 0.76772 Biso 3.000 Co
Co3 1.0 0.50000 0.50000 0.50000 Biso 3.000 Co
Co4 1.0 1 0 1 Biso 3.000 Co
W1 1.0 1.04749 0.15354 0.75582 Biso 3.000 W
W2 1.0 0.98343 0.65220 0.71292 Biso 3.000 W
C1 1.0 0.86133 0.26848 0.77162 Biso 3.000 C
C2 1.0 0.86980 0.04029 0.73627 Biso 3.000 C
C3 1.0 1.05055 0.07957 0.84991 Biso 3.000 C
C4 1.0 1.26429 0.05652 0.75341 Biso 3.000 C
C5 1.0 1.27318 0.12227 0.83143 Biso 3.000 C
C6 1.0 0.92960 0.14847 0.65832 Biso 3.000 C
C7 1.0 1.07191 0.26138 0.83457 Biso 3.000 C
C8 1.0 1.25377 0.26231 0.78060 Biso 3.000 C
C9 1.0 1.18248 0.76273 0.70841 Biso 3.000 C
C10 1.0 1.19875 0.55249 0.74005 Biso 3.000 C
C11 1.0 0.75885 0.60558 0.63453 Biso 3.000 C
C12 1.0 1.10861 0.64138 0.81715 Biso 3.000 C
C13 1.0 1.06426 0.53404 0.65653 Biso 3.000 C
C14 1.0 0.76913 0.56914 0.72533 Biso 3.000 C
C15 1.0 1.00531 0.71096 0.61681 Biso 3.000 C
C16 1.0 0.78828 0.74927 0.71025 Biso 3.000 C
C17 1.0 0.53456 0.78982 0.86202 Biso 3.000 C
C18 1.0 0.74038 0.91640 0.87376 Biso 3.000 C
C19 1.0 0.57014 0.77787 0.92923 Biso 3.000 C
C20 1.0 0.69473 0.83626 0.96536 Biso 3.000 C
C21 1.0 0.51119 0.26875 0.66153 Biso 3.000 C
C22 1.0 0.47582 0.41884 0.62797 Biso 3.000 C
C23 1.0 0.50747 0.23664 0.60308 Biso 3.000 C
C24 1.0 0.49428 0.30064 0.55442 Biso 3.000 C
C25 1.0 0.53474 1.03257 0.63122 Biso 3.000 C
C26 1.0 0.40818 1.03015 0.52890 Biso 3.000 C
C27 1.0 0.37191 0.93790 0.53406 Biso 3.000 C
C28 1.0 0.42050 0.89275 0.59203 Biso 3.000 C
C29 1.0 0.49567 1.07440 0.57780 Biso 3.000 C
C30 1.0 0.34148 1.08738 0.46845 Biso 3.000 C
C31 1.0 0.44533 0.55194 0.86915 Biso 3.000 C
C32 1.0 0.62819 0.60552 0.96381 Biso 3.000 C
C33 1.0 0.75369 0.53816 0.95898 Biso 3.000 C
C34 1.0 0.72660 0.47716 0.90534 Biso 3.000 C
C35 1.0 0.47445 0.60888 0.91751 Biso 3.000 C
C36 1.0 0.67308 0.66827 1.01837 Biso 3.000 C
N1 1.0 0.76799 0.33100 0.78509 Biso 3.000 N
N2 1.0 0.78400 -0.01887 0.73069 Biso 3.000 N
N3 1.0 1.06637 0.04066 0.90128 Biso 3.000 N
N4 1.0 1.38118 0.01249 0.75427 Biso 3.000 N
N5 1.0 1.38483 0.10105 0.86669 Biso 3.000 N
N6 1.0 0.87992 0.14762 0.60689 Biso 3.000 N
N7 1.0 1.08863 0.32398 0.87346 Biso 3.000 N
N8 1.0 1.35877 0.32265 0.79810 Biso 3.000 N
N9 1.0 1.29879 0.81987 0.70654 Biso 3.000 N
N10 1.0 1.31084 0.49613 0.74982 Biso 3.000 N
N11 1.0 0.64776 0.57971 0.58913 Biso 3.000 N
N12 1.0 1.16386 0.63854 0.87401 Biso 3.000 N
N13 1.0 1.11653 0.46907 0.63044 Biso 3.000 N
N14 1.0 0.66618 0.52131 0.73264 Biso 3.000 N
N15 1.0 1.01730 0.74903 0.56726 Biso 3.000 N
N16 1.0 0.68372 0.79761 0.70448 Biso 3.000 N
N17 1.0 0.78154 0.90763 0.93963 Biso 3.000 N
N18 1.0 0.61665 0.86090 0.83453 Biso 3.000 N
N19 1.0 0.48267 0.39228 0.56917 Biso 3.000 N
N20 1.0 0.49365 0.36151 0.67240 Biso 3.000 N
N21 1.0 0.49668 0.94146 0.63961 Biso 3.000 N
N22 1.0 0.57212 0.48610 0.85907 Biso 3.000 N
O1 1.0 0.82727 0.12594 0.99390 Biso 3.000 O
O2 1.0 0.75104 0.42681 0.47604 Biso 3.000 O
O3 1.0 0.97106 0.52988 0.90523 Biso 3.000 O
O4 1.0 0.67013 0.84076 0.59913 Biso 3.000 O
O5 1.0 0.42537 0.81628 0.99213 Biso 3.000 O
O6 1.0 0.88631 0.32504 0.56422 Biso 3.000 O
